data_1534814
loop_
_publ_author_name
'Guillou, N.'
'Gao, Q.-M.'
'Nogues, M.'
'Cheetham, A.K.'
'Hervieu, M.'
'Morris, R.E.'
'Ferey, G.'

_publ_section_title
;
 Zeolitic and magnetic properties of a 24-membered ring porous nickel(II)
 phosphate, VSB-1
;
_journal_name_full 'C.R. Acad. Sci. Paris, T. 1, Serie II'
_journal_page_first 387
_journal_page_last 392
_journal_volume 2
_journal_year 1999
_chemical_formula_sum 'F H8.66 Ni3 O12.65 P2.33'
_chemical_name_systematic '(Ni3 (H3 O) (P O4)2.33) (H F) (H2 O)2.33'
_space_group_IT_number 183
_symmetry_space_group_name_Hall 'P 6 -2'
_symmetry_space_group_name_H-M 'P 6 m m'
_cell_angle_alpha 90
_cell_angle_beta 90
_cell_angle_gamma 120
_cell_formula_units_Z 6
_cell_length_a 19.652
_cell_length_b 19.652
_cell_length_c 5.018
_cell_volume 1678.320
_citation_journal_id_ASTM CASCFN
_cod_data_source_file Guillou_CASCFN_1999_1018.cif
_cod_data_source_block H8.66F1Ni3O12.65P2.33
_cod_original_cell_volume 1678.32
_cod_original_formula_sum 'H8.66 F1 Ni3 O12.65 P2.33'
_cod_database_code 1534814

loop_
_symmetry_equiv_pos_as_xyz
x,y,z
x-y,x,z
-y,x-y,z
-x,-y,z
-x+y,-x,z
y,-x+y,z
y,x,z
-x+y,y,z
-x,-x+y,z
-y,-x,z
x-y,-y,z
x,x-y,z

loop_
_atom_site_label
_atom_site_type_symbol
_atom_site_fract_x
_atom_site_fract_y
_atom_site_fract_z
_atom_site_occupancy
_atom_site_U_iso_or_equiv
O13 O-2 0.7161 0.6636 0.1154 0.5 0.0
O15 O-2 0 0 0.837 1 0.0
O8 O-2 0.5816 0.2908 0.0383 1 0.0
O4 O-2 0.5898 0.4102 0.6546 1 0.0
P4 P+5 0.621 0.621 0.9505 0.5 0.0
O5 O-2 0.7681 0.5362 0.6943 1 0.0
O10 O-2 0.7014 0.7014 0.9598 0.5 0.0
O11 O-2 0.5977 0.5977 0.22 0.5 0.0
O2 O-2 0.6258 0.6258 0.3688 0.5 0.0
P3 P+5 0.5865 0.5865 0.6246 0.5 0.0
Ni1 Ni+2 0.66626 0.48917 0.918 1 0.0
O1 O-2 0.6667 0.3333 0.4362 1 0.0
O9 O-2 0.5 0.5 0.5637 1 0.0
O14 O-2 0 0 0.488 1 0.0
P1 P+5 0.78581 0.57162 0.4261 1 0.0
O6 O-2 0.71 0.5493 0.2568 1 0.0
Ni2 Ni+2 0.59431 0.50451 0.4469 0.5 0.0
P2 P+5 0.6667 0.3333 0.1155 1 0.0
O12 O-2 0.7526 0.7526 0.444 1 0.0
F1 F-1 0.5658 0.4342 0.1289 1 0.0
O3 O-2 0.831 0.662 0.4469 1 0.0
O7 O-2 0.5707 0.644 0.7732 1 0.0
